data_7020386
loop_
_publ_author_name
'Champion, Martin J. D.'
'Solanki, Riten'
'Delaude, Lionel'
'White, Andrew J. P.'
'Wilton-Ely, James D E T'

_publ_section_title
;
 Synthesis and catalytic application of palladium
 imidazol(in)ium-2-dithiocarboxylate complexes.
;
_journal_issue 40
_journal_name_full 'Dalton transactions (Cambridge, England : 2003)'
_journal_page_first 12386
_journal_page_last 12394
_journal_paper_doi 10.1039/c2dt31413d
_journal_volume 41
_journal_year 2012
_chemical_formula_moiety 'C56 H52 Fe N2 P2 Pd S2, 2(F6 P), C H2 Cl2'
_chemical_formula_sum 'C57 H54 Cl2 F12 Fe N2 P4 Pd S2'
_chemical_formula_weight 1416.17
_chemical_name_systematic
;
?
;
_space_group_IT_number 14
_symmetry_cell_setting monoclinic
_symmetry_space_group_name_Hall '-P 2ybc'
_symmetry_space_group_name_H-M 'P 1 21/c 1'
_atom_sites_solution_hydrogens geom
_atom_sites_solution_primary direct
_atom_sites_solution_secondary difmap
_audit_creation_method SHELXL-97
_cell_angle_alpha 90.00
_cell_angle_beta 96.124(2)
_cell_angle_gamma 90.00
_cell_formula_units_Z 4
_cell_length_a 10.6623(3)
_cell_length_b 20.1267(5)
_cell_length_c 27.4186(6)
_cell_measurement_reflns_used 10246
_cell_measurement_temperature 173
_cell_measurement_theta_max 29.5205
_cell_measurement_theta_min 3.0980
_cell_volume 5850.4(3)
_computing_cell_refinement 'CrysAlis RED, Oxford Diffraction Ltd'
_computing_data_collection 'CrysAlis CCD, Oxford Diffraction Ltd'
_computing_data_reduction 'CrysAlis RED, Oxford Diffraction Ltd'
_computing_molecular_graphics 'Bruker SHELXTL'
_computing_publication_material 'Bruker SHELXTL'
_computing_structure_refinement 'SHELXL-97 (Sheldrick, 1997)'
_computing_structure_solution 'SHELXS-97 (Sheldrick, 1990)'
_diffrn_ambient_temperature 173
_diffrn_detector_area_resol_mean 15.9825
_diffrn_measured_fraction_theta_full 0.995
_diffrn_measured_fraction_theta_max 0.825
_diffrn_measurement_device_type 'OD Xcalibur 3'
_diffrn_measurement_method 'omega scans'
_diffrn_radiation_monochromator graphite
_diffrn_radiation_source 'Enhance (Mo) X-ray Source'
_diffrn_radiation_type MoK\a
_diffrn_radiation_wavelength 0.71073
_diffrn_reflns_av_R_equivalents 0.0289
_diffrn_reflns_av_sigmaI/netI 0.0526
_diffrn_reflns_limit_h_max 12
_diffrn_reflns_limit_h_min -13
_diffrn_reflns_limit_k_max 25
_diffrn_reflns_limit_k_min -27
_diffrn_reflns_limit_l_max 37
_diffrn_reflns_limit_l_min -37
_diffrn_reflns_number 28217
_diffrn_reflns_theta_full 26.50
_diffrn_reflns_theta_max 29.59
_diffrn_reflns_theta_min 3.26
_exptl_absorpt_coefficient_mu 0.906
_exptl_absorpt_correction_T_max 0.973
_exptl_absorpt_correction_T_min 0.842
_exptl_absorpt_correction_type analytical
_exptl_absorpt_process_details
;
CrysAlisPro, Agilent Technologies,
Version 1.171.34.49 (release 20-01-2011 CrysAlis171 .NET)
(compiled Jan 20 2011,15:58:25)
Analytical numeric absorption correction using a multifaceted crystal
model based on expressions derived by R.C. Clark & J.S. Reid.
(Clark, R. C. & Reid, J. S. (1995). Acta Cryst. A51, 887-897)
;
_exptl_crystal_colour Red
_exptl_crystal_density_diffrn 1.608
_exptl_crystal_density_method 'not measured'
_exptl_crystal_description 'blocky needles'
_exptl_crystal_F_000 2864
_exptl_crystal_size_max 0.34
_exptl_crystal_size_mid 0.10
_exptl_crystal_size_min 0.04
_refine_diff_density_max 0.684
_refine_diff_density_min -0.792
_refine_diff_density_rms 0.078
_refine_ls_extinction_method none
_refine_ls_goodness_of_fit_ref 1.039
_refine_ls_hydrogen_treatment constr
_refine_ls_matrix_type full
_refine_ls_number_parameters 736
_refine_ls_number_reflns 13549
_refine_ls_number_restraints 0
_refine_ls_restrained_S_all 1.039
_refine_ls_R_factor_all 0.0608
_refine_ls_R_factor_gt 0.0396
_refine_ls_shift/su_max 0.001
_refine_ls_shift/su_mean 0.000
_refine_ls_structure_factor_coef Fsqd
_refine_ls_weighting_details 'calc w=1/[\s^2^(Fo^2^)+(0.0348P)^2^+1.7665P] where P=(Fo^2^+2Fc^2^)/3'
_refine_ls_weighting_scheme calc
_refine_ls_wR_factor_gt 0.0832
_refine_ls_wR_factor_ref 0.0895
_reflns_number_gt 10406
_reflns_number_total 13549
_reflns_threshold_expression >2sigma(I)
_cod_data_source_file c2dt31413d.txt
_cod_data_source_block 5
_cod_depositor_comments
;
The following automatic conversions were performed:

'_symmetry_cell_setting' value 'Monoclinic' changed to 'monoclinic'
according to /home/saulius/struct/CIF-dictionaries/cif_core.dic
dictionary named 'cif_core.dic' version 2.4.2 from 2011-04-26.

Automatic conversion script
Id: cif_fix_values 1891 2012-01-12 08:04:46Z andrius 
;
_cod_original_sg_symbol_H-M P2(1)/c
_cod_database_code 7020386

loop_
_symmetry_equiv_pos_as_xyz
'x, y, z'
'-x, y+1/2, -z+1/2'
'-x, -y, -z'
'x, -y-1/2, z-1/2'

loop_
_atom_site_label
_atom_site_type_symbol
_atom_site_fract_x
_atom_site_fract_y
_atom_site_fract_z
_atom_site_U_iso_or_equiv
_atom_site_adp_type
_atom_site_occupancy
_atom_site_symmetry_multiplicity
_atom_site_calc_flag
_atom_site_refinement_flags
Pd1 Pd 0.599566(18) 0.264461(10) 0.590224(6) 0.01803(6) Uani 1 1 d .
Fe1 Fe 0.48078(3) 0.269530(18) 0.443354(12) 0.01855(9) Uani 1 1 d .
S1 S 0.75654(7) 0.31998(3) 0.64070(2) 0.02935(17) Uani 1 1 d .
C2 C 0.7798(2) 0.24736(13) 0.67086(9) 0.0228(6) Uani 1 1 d .
S3 S 0.69360(7) 0.18374(3) 0.64537(2) 0.02947(17) Uani 1 1 d .
C4 C 0.8692(2) 0.24095(13) 0.71484(9) 0.0222(6) Uani 1 1 d .
N5 N 0.9190(2) 0.29132(11) 0.74337(7) 0.0233(5) Uani 1 1 d .
C6 C 1.0010(3) 0.26491(16) 0.78006(9) 0.0322(7) Uani 1 1 d .
H6A H 1.0490 0.2891 0.8053 0.039 Uiso 1 1 calc R
C7 C 1.0016(3) 0.19861(15) 0.77403(9) 0.0313(7) Uani 1 1 d .
H7A H 1.0507 0.1676 0.7940 0.038 Uiso 1 1 calc R
N8 N 0.9188(2) 0.18397(11) 0.73405(7) 0.0244(5) Uani 1 1 d .
C9 C 0.8828(3) 0.36101(14) 0.73939(8) 0.0244(6) Uani 1 1 d .
C10 C 0.9514(3) 0.40372(15) 0.71274(9) 0.0297(7) Uani 1 1 d .
C11 C 0.9035(3) 0.46745(16) 0.70470(10) 0.0386(8) Uani 1 1 d .
H11A H 0.9489 0.4981 0.6869 0.046 Uiso 1 1 calc R
C12 C 0.7925(3) 0.48776(16) 0.72157(11) 0.0414(8) Uani 1 1 d .
C13 C 0.7323(3) 0.44385(17) 0.75038(11) 0.0414(8) Uani 1 1 d .
H13A H 0.6584 0.4583 0.7638 0.050 Uiso 1 1 calc R
C14 C 0.7751(3) 0.37999(15) 0.76038(9) 0.0300(7) Uani 1 1 d .
C15 C 1.0694(3) 0.38216(19) 0.69186(11) 0.0481(9) Uani 1 1 d .
H15A H 1.0801 0.4084 0.6625 0.072 Uiso 1 1 calc R
H15B H 1.0631 0.3350 0.6832 0.072 Uiso 1 1 calc R
H15C H 1.1423 0.3891 0.7163 0.072 Uiso 1 1 calc R
C16 C 0.7378(4) 0.55546(19) 0.70866(14) 0.0704(12) Uani 1 1 d .
H16A H 0.6528 0.5504 0.6916 0.106 Uiso 1 1 calc R
H16B H 0.7915 0.5786 0.6872 0.106 Uiso 1 1 calc R
H16C H 0.7337 0.5813 0.7387 0.106 Uiso 1 1 calc R
C17 C 0.7098(3) 0.33332(18) 0.79191(12) 0.0473(9) Uani 1 1 d .
H17A H 0.6344 0.3548 0.8021 0.071 Uiso 1 1 calc R
H17B H 0.7671 0.3216 0.8210 0.071 Uiso 1 1 calc R
H17C H 0.6853 0.2930 0.7733 0.071 Uiso 1 1 calc R
C18 C 0.8946(3) 0.11682(13) 0.71666(9) 0.0246(6) Uani 1 1 d .
C19 C 0.7955(3) 0.08190(14) 0.73354(9) 0.0288(6) Uani 1 1 d .
C20 C 0.7752(3) 0.01770(15) 0.71580(10) 0.0356(7) Uani 1 1 d .
H20A H 0.7082 -0.0076 0.7266 0.043 Uiso 1 1 calc R
C21 C 0.8494(3) -0.01049(16) 0.68284(11) 0.0381(8) Uani 1 1 d .
C22 C 0.9478(3) 0.02591(16) 0.66790(10) 0.0359(7) Uani 1 1 d .
H22A H 1.0000 0.0063 0.6459 0.043 Uiso 1 1 calc R
C23 C 0.9731(3) 0.09060(15) 0.68408(10) 0.0308(7) Uani 1 1 d .
C24 C 0.7113(3) 0.11308(17) 0.76802(11) 0.0412(8) Uani 1 1 d .
H24A H 0.7630 0.1300 0.7971 0.062 Uiso 1 1 calc R
H24B H 0.6522 0.0797 0.7780 0.062 Uiso 1 1 calc R
H24C H 0.6641 0.1498 0.7514 0.062 Uiso 1 1 calc R
C25 C 0.8223(4) -0.07947(17) 0.66321(14) 0.0572(10) Uani 1 1 d .
H25A H 0.7881 -0.1066 0.6884 0.086 Uiso 1 1 calc R
H25B H 0.9005 -0.0996 0.6544 0.086 Uiso 1 1 calc R
H25C H 0.7607 -0.0771 0.6341 0.086 Uiso 1 1 calc R
C26 C 1.0800(3) 0.13011(18) 0.66692(11) 0.0455(9) Uani 1 1 d .
H26A H 1.0460 0.1686 0.6480 0.068 Uiso 1 1 calc R
H26B H 1.1276 0.1021 0.6462 0.068 Uiso 1 1 calc R
H26C H 1.1360 0.1454 0.6954 0.068 Uiso 1 1 calc R
P27 P 0.45418(6) 0.19463(3) 0.54854(2) 0.01890(14) Uani 1 1 d .
C28 C 0.2879(2) 0.21240(13) 0.55017(9) 0.0223(6) Uani 1 1 d .
C29 C 0.1975(3) 0.17005(16) 0.52668(10) 0.0324(7) Uani 1 1 d .
H29A H 0.2227 0.1325 0.5092 0.039 Uiso 1 1 calc R
C30 C 0.0711(3) 0.18289(19) 0.52894(11) 0.0437(8) Uani 1 1 d .
H30A H 0.0095 0.1543 0.5125 0.052 Uiso 1 1 calc R
C31 C 0.0334(3) 0.23650(19) 0.55462(12) 0.0444(9) Uani 1 1 d .
H31A H -0.0539 0.2450 0.5558 0.053 Uiso 1 1 calc R
C32 C 0.1221(3) 0.27794(17) 0.57860(11) 0.0417(8) Uani 1 1 d .
H32A H 0.0959 0.3151 0.5963 0.050 Uiso 1 1 calc R
C33 C 0.2500(3) 0.26583(15) 0.57707(10) 0.0304(6) Uani 1 1 d .
H33A H 0.3111 0.2939 0.5943 0.037 Uiso 1 1 calc R
C34 C 0.4675(2) 0.11212(13) 0.57597(9) 0.0216(6) Uani 1 1 d .
C35 C 0.4252(3) 0.10424(15) 0.62198(10) 0.0319(7) Uani 1 1 d .
H35A H 0.3881 0.1407 0.6371 0.038 Uiso 1 1 calc R
C36 C 0.4371(3) 0.04370(16) 0.64562(11) 0.0409(8) Uani 1 1 d .
H36A H 0.4084 0.0386 0.6770 0.049 Uiso 1 1 calc R
C37 C 0.4902(3) -0.00906(16) 0.62375(12) 0.0441(8) Uani 1 1 d .
H37A H 0.4977 -0.0509 0.6399 0.053 Uiso 1 1 calc R
C38 C 0.5326(3) -0.00147(16) 0.57867(11) 0.0464(9) Uani 1 1 d .
H38A H 0.5693 -0.0381 0.5636 0.056 Uiso 1 1 calc R
C39 C 0.5224(3) 0.05911(15) 0.55487(10) 0.0340(7) Uani 1 1 d .
H39A H 0.5534 0.0641 0.5239 0.041 Uiso 1 1 calc R
C40 C 0.4848(2) 0.18732(13) 0.48573(8) 0.0207(5) Uani 1 1 d .
C41 C 0.6064(3) 0.19901(13) 0.47022(9) 0.0254(6) Uani 1 1 d .
H41A H 0.6820 0.2064 0.4912 0.030 Uiso 1 1 calc R
C42 C 0.5952(3) 0.19773(15) 0.41818(9) 0.0323(7) Uani 1 1 d .
H42A H 0.6620 0.2039 0.3983 0.039 Uiso 1 1 calc R
C43 C 0.4683(3) 0.18571(14) 0.40115(9) 0.0321(7) Uani 1 1 d .
H43A H 0.4350 0.1826 0.3677 0.038 Uiso 1 1 calc R
C44 C 0.3977(3) 0.17894(13) 0.44181(9) 0.0276(6) Uani 1 1 d .
H44A H 0.3098 0.1705 0.4405 0.033 Uiso 1 1 calc R
C45 C 0.4886(2) 0.35538(12) 0.48291(8) 0.0188(5) Uani 1 1 d .
C46 C 0.3608(2) 0.33990(13) 0.46416(9) 0.0224(6) Uani 1 1 d .
H46A H 0.2926 0.3323 0.4831 0.027 Uiso 1 1 calc R
C47 C 0.3553(3) 0.33802(14) 0.41224(9) 0.0269(6) Uani 1 1 d .
H47A H 0.2821 0.3291 0.3903 0.032 Uiso 1 1 calc R
C48 C 0.4766(3) 0.35160(14) 0.39872(9) 0.0284(6) Uani 1 1 d .
H48A H 0.4988 0.3534 0.3661 0.034 Uiso 1 1 calc R
C49 C 0.5598(3) 0.36218(13) 0.44189(8) 0.0241(6) Uani 1 1 d .
H49A H 0.6473 0.3720 0.4433 0.029 Uiso 1 1 calc R
P50 P 0.54864(6) 0.35981(3) 0.54678(2) 0.01711(14) Uani 1 1 d .
C51 C 0.4390(2) 0.40976(13) 0.57696(8) 0.0189(5) Uani 1 1 d .
C52 C 0.3563(2) 0.45328(13) 0.55080(9) 0.0240(6) Uani 1 1 d .
H52A H 0.3543 0.4559 0.5161 0.029 Uiso 1 1 calc R
C53 C 0.2768(3) 0.49288(14) 0.57492(10) 0.0308(6) Uani 1 1 d .
H53A H 0.2207 0.5227 0.5568 0.037 Uiso 1 1 calc R
C54 C 0.2789(3) 0.48921(15) 0.62507(11) 0.0342(7) Uani 1 1 d .
H54A H 0.2241 0.5164 0.6416 0.041 Uiso 1 1 calc R
C55 C 0.3607(3) 0.44587(16) 0.65147(10) 0.0363(7) Uani 1 1 d .
H55A H 0.3622 0.4437 0.6861 0.044 Uiso 1 1 calc R
C56 C 0.4403(3) 0.40579(14) 0.62786(9) 0.0264(6) Uani 1 1 d .
H56A H 0.4956 0.3757 0.6461 0.032 Uiso 1 1 calc R
C57 C 0.6907(2) 0.41021(12) 0.54923(8) 0.0182(5) Uani 1 1 d .
C58 C 0.6964(2) 0.47289(13) 0.57089(9) 0.0224(6) Uani 1 1 d .
H58A H 0.6237 0.4913 0.5830 0.027 Uiso 1 1 calc R
C59 C 0.8088(3) 0.50839(14) 0.57468(9) 0.0290(6) Uani 1 1 d .
H59A H 0.8128 0.5513 0.5892 0.035 Uiso 1 1 calc R
C60 C 0.9148(3) 0.48151(15) 0.55738(9) 0.0300(6) Uani 1 1 d .
H60A H 0.9914 0.5060 0.5602 0.036 Uiso 1 1 calc R
C61 C 0.9099(3) 0.41954(15) 0.53615(9) 0.0290(6) Uani 1 1 d .
H61A H 0.9829 0.4014 0.5241 0.035 Uiso 1 1 calc R
C62 C 0.7990(2) 0.38366(14) 0.53237(9) 0.0241(6) Uani 1 1 d .
H62A H 0.7964 0.3406 0.5182 0.029 Uiso 1 1 calc R
P10 P 0.95803(7) 0.30821(4) 0.41118(3) 0.03088(18) Uani 1 1 d .
F11 F 0.87658(19) 0.37164(10) 0.42170(7) 0.0550(5) Uani 1 1 d .
F12 F 0.88233(18) 0.26607(10) 0.44729(6) 0.0500(5) Uani 1 1 d .
F13 F 1.05899(16) 0.32797(11) 0.45562(6) 0.0541(6) Uani 1 1 d .
F14 F 1.03404(19) 0.35152(12) 0.37489(6) 0.0631(6) Uani 1 1 d .
F15 F 0.85669(17) 0.28928(11) 0.36639(6) 0.0512(5) Uani 1 1 d .
F16 F 1.0393(2) 0.24549(12) 0.39968(9) 0.0757(7) Uani 1 1 d .
P20 P 0.37920(8) 0.24993(5) 0.74502(3) 0.0420(2) Uani 1 1 d .
F21 F 0.4836(2) 0.26858(12) 0.71096(8) 0.0770(7) Uani 1 1 d .
F22 F 0.2721(3) 0.26607(16) 0.70281(12) 0.1218(12) Uani 1 1 d .
F23 F 0.3770(2) 0.32384(12) 0.76394(9) 0.0882(8) Uani 1 1 d .
F24 F 0.48506(19) 0.23282(11) 0.78802(7) 0.0570(6) Uani 1 1 d .
F25 F 0.3812(2) 0.17513(12) 0.72617(8) 0.0732(7) Uani 1 1 d .
F26 F 0.2771(2) 0.22878(17) 0.78061(11) 0.1105(11) Uani 1 1 d .
C70 C 0.8269(5) 0.0115(3) 0.45142(16) 0.0887(15) Uani 1 1 d .
H70A H 0.7414 -0.0018 0.4371 0.106 Uiso 1 1 calc R
H70B H 0.8861 -0.0242 0.4443 0.106 Uiso 1 1 calc R
Cl1 Cl 0.86933(13) 0.08438(7) 0.42314(5) 0.0921(4) Uani 1 1 d .
Cl2 Cl 0.82751(12) 0.01863(8) 0.51388(5) 0.0940(4) Uani 1 1 d .

loop_
_atom_site_aniso_label
_atom_site_aniso_U_11
_atom_site_aniso_U_22
_atom_site_aniso_U_33
_atom_site_aniso_U_23
_atom_site_aniso_U_13
_atom_site_aniso_U_12
Pd1 0.02215(11) 0.01399(10) 0.01681(9) 0.00146(7) -0.00318(7) -0.00037(8)
Fe1 0.0231(2) 0.01630(19) 0.01598(17) -0.00049(14) 0.00065(13) -0.00064(16)
S1 0.0366(4) 0.0199(3) 0.0276(3) 0.0052(3) -0.0146(3) -0.0064(3)
C2 0.0247(14) 0.0203(14) 0.0226(13) 0.0006(10) -0.0010(10) -0.0017(11)
S3 0.0367(4) 0.0189(3) 0.0291(3) 0.0052(3) -0.0134(3) -0.0028(3)
C4 0.0230(14) 0.0232(14) 0.0199(12) 0.0039(11) -0.0005(10) -0.0009(12)
N5 0.0235(12) 0.0272(12) 0.0185(10) 0.0004(9) -0.0010(8) -0.0031(10)
C6 0.0330(17) 0.0405(18) 0.0204(13) 0.0018(13) -0.0097(11) 0.0002(15)
C7 0.0321(17) 0.0363(18) 0.0233(14) 0.0043(12) -0.0079(11) 0.0025(14)
N8 0.0271(13) 0.0260(12) 0.0195(11) 0.0038(9) -0.0007(9) 0.0015(10)
C9 0.0309(16) 0.0239(14) 0.0170(12) -0.0021(11) -0.0041(10) -0.0034(12)
C10 0.0349(17) 0.0320(16) 0.0209(13) -0.0010(12) -0.0034(11) -0.0087(14)
C11 0.055(2) 0.0297(17) 0.0288(15) 0.0011(13) -0.0047(14) -0.0156(16)
C12 0.062(2) 0.0283(17) 0.0310(16) -0.0076(13) -0.0064(15) -0.0016(17)
C13 0.047(2) 0.043(2) 0.0348(17) -0.0117(15) 0.0057(14) 0.0086(17)
C14 0.0307(16) 0.0344(17) 0.0244(14) -0.0040(12) 0.0010(11) -0.0015(14)
C15 0.046(2) 0.058(2) 0.0421(18) 0.0061(17) 0.0138(15) -0.0110(19)
C16 0.107(4) 0.035(2) 0.067(3) 0.0023(19) 0.000(2) 0.014(2)
C17 0.043(2) 0.055(2) 0.0478(19) 0.0039(17) 0.0212(15) -0.0033(18)
C18 0.0302(16) 0.0217(14) 0.0203(13) 0.0061(11) -0.0055(11) 0.0020(12)
C19 0.0291(16) 0.0285(16) 0.0274(14) 0.0115(12) -0.0030(11) 0.0036(13)
C20 0.0379(18) 0.0292(17) 0.0383(16) 0.0157(13) -0.0030(13) -0.0027(15)
C21 0.0430(19) 0.0285(17) 0.0399(17) 0.0040(14) -0.0090(14) 0.0062(15)
C22 0.0388(19) 0.0339(18) 0.0343(16) -0.0031(13) 0.0011(13) 0.0078(15)
C23 0.0309(16) 0.0336(17) 0.0266(14) 0.0054(12) -0.0027(11) 0.0040(14)
C24 0.0403(19) 0.044(2) 0.0416(17) 0.0097(15) 0.0136(14) -0.0006(16)
C25 0.067(3) 0.033(2) 0.069(2) -0.0032(18) -0.0075(19) 0.0023(19)
C26 0.043(2) 0.057(2) 0.0397(17) -0.0028(16) 0.0154(14) -0.0063(18)
P27 0.0229(4) 0.0144(3) 0.0189(3) 0.0006(3) 0.0000(2) -0.0015(3)
C28 0.0229(14) 0.0212(14) 0.0228(13) 0.0072(11) 0.0034(10) 0.0003(12)
C29 0.0289(16) 0.0356(18) 0.0319(15) -0.0038(13) 0.0003(12) -0.0037(14)
C30 0.0280(18) 0.059(2) 0.0425(18) 0.0047(17) -0.0046(13) -0.0036(17)
C31 0.0270(17) 0.062(2) 0.0451(18) 0.0168(17) 0.0075(14) 0.0100(18)
C32 0.047(2) 0.040(2) 0.0415(17) 0.0076(15) 0.0200(15) 0.0165(17)
C33 0.0365(17) 0.0276(16) 0.0284(14) 0.0015(12) 0.0092(12) -0.0015(14)
C34 0.0227(14) 0.0180(13) 0.0232(13) 0.0014(10) -0.0018(10) -0.0028(11)
C35 0.0396(18) 0.0233(15) 0.0337(15) 0.0035(12) 0.0083(12) 0.0003(14)
C36 0.052(2) 0.0338(18) 0.0384(17) 0.0138(14) 0.0100(14) -0.0015(16)
C37 0.057(2) 0.0244(17) 0.0483(19) 0.0150(15) -0.0045(16) -0.0007(16)
C38 0.071(3) 0.0222(16) 0.0452(19) 0.0011(14) 0.0020(17) 0.0119(17)
C39 0.048(2) 0.0246(15) 0.0291(15) 0.0027(12) 0.0025(13) 0.0073(15)
C40 0.0272(15) 0.0142(12) 0.0203(12) -0.0009(10) 0.0010(10) 0.0008(11)
C41 0.0287(15) 0.0204(14) 0.0275(13) 0.0013(11) 0.0052(11) 0.0069(12)
C42 0.0431(19) 0.0272(16) 0.0284(14) -0.0014(12) 0.0123(12) 0.0103(15)
C43 0.054(2) 0.0207(15) 0.0210(13) -0.0046(11) -0.0004(12) -0.0002(14)
C44 0.0377(17) 0.0200(14) 0.0236(13) -0.0009(11) -0.0032(11) -0.0061(13)
C45 0.0245(14) 0.0150(12) 0.0169(11) 0.0001(10) 0.0013(10) 0.0000(11)
C46 0.0233(14) 0.0194(13) 0.0239(13) -0.0014(11) -0.0012(10) 0.0041(11)
C47 0.0323(16) 0.0218(14) 0.0244(13) -0.0003(11) -0.0071(11) 0.0056(12)
C48 0.0461(19) 0.0223(14) 0.0162(12) 0.0056(11) 0.0008(11) -0.0018(13)
C49 0.0310(16) 0.0205(14) 0.0206(12) 0.0028(11) 0.0016(10) -0.0060(12)
P50 0.0211(3) 0.0135(3) 0.0162(3) 0.0004(2) -0.0003(2) 0.0002(3)
C51 0.0179(13) 0.0173(13) 0.0218(12) -0.0008(10) 0.0030(10) -0.0032(11)
C52 0.0272(15) 0.0198(14) 0.0249(13) 0.0038(11) 0.0027(10) 0.0022(12)
C53 0.0242(15) 0.0224(15) 0.0460(17) -0.0004(13) 0.0046(12) 0.0002(13)
C54 0.0309(17) 0.0292(16) 0.0449(17) -0.0093(14) 0.0147(13) 0.0024(14)
C55 0.0419(19) 0.0425(19) 0.0260(14) -0.0079(13) 0.0116(12) -0.0019(16)
C56 0.0291(16) 0.0265(15) 0.0237(13) 0.0009(11) 0.0025(11) -0.0006(13)
C57 0.0215(14) 0.0176(13) 0.0148(11) 0.0017(10) -0.0012(9) -0.0005(11)
C58 0.0235(14) 0.0190(13) 0.0246(13) -0.0003(11) 0.0017(10) 0.0011(12)
C59 0.0347(17) 0.0226(15) 0.0282(14) -0.0004(12) -0.0032(12) -0.0047(13)
C60 0.0222(15) 0.0337(17) 0.0330(15) 0.0050(13) -0.0013(11) -0.0085(13)
C61 0.0200(15) 0.0385(18) 0.0290(14) 0.0007(13) 0.0044(11) 0.0020(13)
C62 0.0287(15) 0.0220(14) 0.0215(13) -0.0008(11) 0.0025(10) 0.0018(12)
P10 0.0253(4) 0.0397(5) 0.0276(4) -0.0081(3) 0.0029(3) -0.0015(4)
F11 0.0626(14) 0.0449(12) 0.0581(12) -0.0035(10) 0.0092(10) 0.0164(11)
F12 0.0505(12) 0.0548(13) 0.0443(10) 0.0089(9) 0.0040(9) -0.0128(10)
F13 0.0338(11) 0.0944(17) 0.0327(9) -0.0120(10) -0.0028(7) -0.0118(11)
F14 0.0612(14) 0.0972(18) 0.0328(10) -0.0090(10) 0.0140(9) -0.0419(13)
F15 0.0424(11) 0.0736(15) 0.0355(10) -0.0078(9) -0.0050(8) -0.0164(10)
F16 0.0658(15) 0.0761(17) 0.0852(16) -0.0292(13) 0.0083(12) 0.0318(13)
P20 0.0323(5) 0.0496(6) 0.0434(5) -0.0058(4) 0.0001(4) 0.0050(4)
F21 0.0992(19) 0.0848(18) 0.0524(13) 0.0162(12) 0.0341(12) -0.0096(15)
F22 0.108(2) 0.111(3) 0.126(2) -0.0184(19) -0.0782(19) 0.0354(19)
F23 0.096(2) 0.0575(16) 0.1066(19) -0.0278(14) -0.0118(15) 0.0263(15)
F24 0.0536(13) 0.0711(15) 0.0442(11) 0.0136(10) -0.0047(9) -0.0059(11)
F25 0.0936(18) 0.0557(15) 0.0696(14) -0.0151(12) 0.0053(12) -0.0075(14)
F26 0.0516(15) 0.157(3) 0.132(2) -0.037(2) 0.0538(16) -0.0267(18)
C70 0.087(4) 0.087(4) 0.089(3) 0.004(3) -0.006(3) -0.016(3)
Cl1 0.1077(10) 0.0796(9) 0.0897(8) -0.0001(7) 0.0137(7) 0.0279(8)
Cl2 0.0764(8) 0.1094(11) 0.0987(9) -0.0067(8) 0.0215(7) -0.0037(8)

loop_
_atom_type_symbol
_atom_type_description
_atom_type_scat_dispersion_real
_atom_type_scat_dispersion_imag
_atom_type_scat_source
C C 0.0033 0.0016 'International Tables Vol C Tables 4.2.6.8 and 6.1.1.4'
H H 0.0000 0.0000 'International Tables Vol C Tables 4.2.6.8 and 6.1.1.4'
N N 0.0061 0.0033 'International Tables Vol C Tables 4.2.6.8 and 6.1.1.4'
F F 0.0171 0.0103 'International Tables Vol C Tables 4.2.6.8 and 6.1.1.4'
P P 0.1023 0.0942 'International Tables Vol C Tables 4.2.6.8 and 6.1.1.4'
S S 0.1246 0.1234 'International Tables Vol C Tables 4.2.6.8 and 6.1.1.4'
Cl Cl 0.1484 0.1585 'International Tables Vol C Tables 4.2.6.8 and 6.1.1.4'
Fe Fe 0.3463 0.8444 'International Tables Vol C Tables 4.2.6.8 and 6.1.1.4'
Pd Pd -0.9988 1.0072 'International Tables Vol C Tables 4.2.6.8 and 6.1.1.4'

loop_
_geom_angle_atom_site_label_1
_geom_angle_atom_site_label_2
_geom_angle_atom_site_label_3
_geom_angle
P50 Pd1 P27 98.24(2)
P50 Pd1 S1 91.28(2)
P27 Pd1 S1 170.47(2)
P50 Pd1 S3 165.13(2)
P27 Pd1 S3 96.59(2)
S1 Pd1 S3 73.89(2)
C40 Fe1 C44 42.01(9)
C40 Fe1 C46 112.65(11)
C44 Fe1 C46 110.28(12)
C40 Fe1 C41 41.20(10)
C44 Fe1 C41 69.47(11)
C46 Fe1 C41 142.64(10)
C40 Fe1 C45 113.05(9)
C44 Fe1 C45 140.13(10)
C46 Fe1 C45 41.40(10)
C41 Fe1 C45 114.27(10)
C40 Fe1 C43 69.22(10)
C44 Fe1 C43 40.75(11)
C46 Fe1 C43 136.92(12)
C41 Fe1 C43 68.26(11)
C45 Fe1 C43 177.38(10)
C40 Fe1 C47 139.97(11)
C44 Fe1 C47 109.45(11)
C46 Fe1 C47 40.77(10)
C41 Fe1 C47 176.54(10)
C45 Fe1 C47 68.76(10)
C43 Fe1 C47 108.69(11)
C40 Fe1 C49 140.67(10)
C44 Fe1 C49 177.32(10)
C46 Fe1 C49 69.11(11)
C41 Fe1 C49 112.68(11)
C45 Fe1 C49 40.96(10)
C43 Fe1 C49 137.99(11)
C47 Fe1 C49 68.30(11)
C40 Fe1 C48 178.54(10)
C44 Fe1 C48 136.88(10)
C46 Fe1 C48 68.41(11)
C41 Fe1 C48 138.46(12)
C45 Fe1 C48 68.41(10)
C43 Fe1 C48 109.32(11)
C47 Fe1 C48 40.26(11)
C49 Fe1 C48 40.44(10)
C40 Fe1 C42 68.93(11)
C44 Fe1 C42 68.55(12)
C46 Fe1 C42 176.41(10)
C41 Fe1 C42 40.59(10)
C45 Fe1 C42 141.49(11)
C43 Fe1 C42 40.08(12)
C47 Fe1 C42 135.98(10)
C49 Fe1 C42 111.89(12)
C48 Fe1 C42 109.94(11)
C2 S1 Pd1 86.25(9)
C4 C2 S3 123.7(2)
C4 C2 S1 122.1(2)
S3 C2 S1 114.25(14)
C2 S3 Pd1 85.32(9)
N8 C4 N5 107.3(2)
N8 C4 C2 126.3(2)
N5 C4 C2 126.3(2)
C4 N5 C6 108.3(2)
C4 N5 C9 126.4(2)
C6 N5 C9 125.0(2)
C7 C6 N5 107.8(2)
C6 C7 N8 107.6(2)
C4 N8 C7 108.9(2)
C4 N8 C18 128.2(2)
C7 N8 C18 122.9(2)
C10 C9 C14 123.6(3)
C10 C9 N5 119.1(2)
C14 C9 N5 117.2(2)
C9 C10 C11 116.8(3)
C9 C10 C15 122.2(3)
C11 C10 C15 121.0(3)
C12 C11 C10 122.3(3)
C11 C12 C13 117.9(3)
C11 C12 C16 120.9(3)
C13 C12 C16 121.2(3)
C14 C13 C12 122.8(3)
C13 C14 C9 116.3(3)
C13 C14 C17 122.3(3)
C9 C14 C17 121.4(3)
C19 C18 C23 123.6(3)
C19 C18 N8 118.5(2)
C23 C18 N8 117.9(3)
C18 C19 C20 116.8(3)
C18 C19 C24 121.5(3)
C20 C19 C24 121.7(3)
C21 C20 C19 122.0(3)
C22 C21 C20 118.9(3)
C22 C21 C25 120.5(3)
C20 C21 C25 120.7(3)
C21 C22 C23 122.0(3)
C18 C23 C22 116.7(3)
C18 C23 C26 121.8(3)
C22 C23 C26 121.4(3)
C40 P27 C28 108.57(12)
C40 P27 C34 107.91(12)
C28 P27 C34 101.70(12)
C40 P27 Pd1 110.17(9)
C28 P27 Pd1 118.38(9)
C34 P27 Pd1 109.43(8)
C33 C28 C29 119.6(3)
C33 C28 P27 120.4(2)
C29 C28 P27 119.9(2)
C30 C29 C28 119.7(3)
C31 C30 C29 120.8(3)
C30 C31 C32 119.9(3)
C31 C32 C33 120.4(3)
C28 C33 C32 119.6(3)
C39 C34 C35 119.1(3)
C39 C34 P27 123.5(2)
C35 C34 P27 117.3(2)
C36 C35 C34 120.2(3)
C37 C36 C35 120.0(3)
C38 C37 C36 120.0(3)
C37 C38 C39 120.5(3)
C34 C39 C38 120.1(3)
C41 C40 C44 107.1(2)
C41 C40 P27 122.50(19)
C44 C40 P27 129.9(2)
C41 C40 Fe1 69.98(15)
C44 C40 Fe1 69.21(14)
P27 C40 Fe1 119.37(13)
C42 C41 C40 108.3(2)
C42 C41 Fe1 70.56(16)
C40 C41 Fe1 68.83(14)
C43 C42 C41 108.2(3)
C43 C42 Fe1 69.38(16)
C41 C42 Fe1 68.86(15)
C42 C43 C44 109.2(2)
C42 C43 Fe1 70.55(16)
C44 C43 Fe1 68.99(15)
C43 C44 C40 107.2(2)
C43 C44 Fe1 70.25(16)
C40 C44 Fe1 68.78(15)
C49 C45 C46 107.6(2)
C49 C45 P50 126.60(19)
C46 C45 P50 125.68(19)
C49 C45 Fe1 69.96(14)
C46 C45 Fe1 69.06(14)
P50 C45 Fe1 123.34(13)
C47 C46 C45 107.5(2)
C47 C46 Fe1 70.11(15)
C45 C46 Fe1 69.54(14)
C48 C47 C46 108.5(2)
C48 C47 Fe1 70.25(15)
C46 C47 Fe1 69.12(14)
C47 C48 C49 108.7(2)
C47 C48 Fe1 69.49(15)
C49 C48 Fe1 69.59(14)
C48 C49 C45 107.7(2)
C48 C49 Fe1 69.96(15)
C45 C49 Fe1 69.08(14)
C45 P50 C51 107.00(11)
C45 P50 C57 105.78(11)
C51 P50 C57 104.45(12)
C45 P50 Pd1 120.23(8)
C51 P50 Pd1 110.88(8)
C57 P50 Pd1 107.31(8)
C52 C51 C56 119.4(2)
C52 C51 P50 121.39(18)
C56 C51 P50 119.2(2)
C53 C52 C51 120.3(2)
C54 C53 C52 120.2(3)
C53 C54 C55 119.9(3)
C56 C55 C54 120.6(3)
C55 C56 C51 119.6(3)
C58 C57 C62 119.2(2)
C58 C57 P50 121.3(2)
C62 C57 P50 119.32(19)
C59 C58 C57 119.7(3)
C60 C59 C58 120.2(3)
C61 C60 C59 120.3(3)
C60 C61 C62 120.0(3)
C61 C62 C57 120.5(3)
F16 P10 F11 178.94(13)
F16 P10 F12 91.35(14)
F11 P10 F12 89.53(11)
F16 P10 F13 90.68(12)
F11 P10 F13 89.90(11)
F12 P10 F13 90.19(10)
F16 P10 F15 89.80(12)
F11 P10 F15 89.62(11)
F12 P10 F15 90.27(10)
F13 P10 F15 179.33(13)
F16 P10 F14 89.22(14)
F11 P10 F14 89.90(13)
F12 P10 F14 179.40(13)
F13 P10 F14 89.65(10)
F15 P10 F14 89.89(10)
F22 P20 F21 91.05(18)
F22 P20 F23 90.70(15)
F21 P20 F23 90.38(15)
F22 P20 F24 178.85(18)
F21 P20 F24 90.03(12)
F23 P20 F24 89.69(13)
F22 P20 F25 89.45(15)
F21 P20 F25 89.89(14)
F23 P20 F25 179.69(16)
F24 P20 F25 90.15(13)
F22 P20 F26 90.91(19)
F21 P20 F26 177.65(17)
F23 P20 F26 90.88(16)
F24 P20 F26 88.00(14)
F25 P20 F26 88.84(15)
Cl2 C70 Cl1 113.6(3)

loop_
_geom_bond_atom_site_label_1
_geom_bond_atom_site_label_2
_geom_bond_distance
Pd1 P50 2.2931(6)
Pd1 P27 2.3035(7)
Pd1 S1 2.3391(7)
Pd1 S3 2.3681(7)
Fe1 C40 2.020(2)
Fe1 C44 2.025(3)
Fe1 C46 2.031(3)
Fe1 C41 2.035(3)
Fe1 C45 2.037(2)
Fe1 C43 2.042(3)
Fe1 C47 2.044(3)
Fe1 C49 2.049(3)
Fe1 C48 2.054(3)
Fe1 C42 2.057(3)
S1 C2 1.685(3)
C2 C4 1.461(3)
C2 S3 1.684(3)
C4 N8 1.347(3)
C4 N5 1.354(3)
N5 C6 1.368(3)
N5 C9 1.456(3)
C6 C7 1.345(4)
C7 N8 1.364(3)
N8 C18 1.447(3)
C9 C10 1.386(4)
C9 C14 1.391(4)
C10 C11 1.389(4)
C10 C15 1.502(4)
C11 C12 1.378(5)
C12 C13 1.388(5)
C12 C16 1.509(5)
C13 C14 1.382(4)
C14 C17 1.498(4)
C18 C19 1.389(4)
C18 C23 1.392(4)
C19 C20 1.389(4)
C19 C24 1.508(4)
C20 C21 1.385(4)
C21 C22 1.377(4)
C21 C25 1.506(4)
C22 C23 1.392(4)
C23 C26 1.506(4)
P27 C40 1.793(2)
P27 C28 1.814(3)
P27 C34 1.822(3)
C28 C33 1.388(4)
C28 C29 1.392(4)
C29 C30 1.380(4)
C30 C31 1.372(5)
C31 C32 1.375(5)
C32 C33 1.391(4)
C34 C39 1.374(4)
C34 C35 1.393(4)
C35 C36 1.380(4)
C36 C37 1.372(5)
C37 C38 1.369(4)
C38 C39 1.382(4)
C40 C41 1.427(4)
C40 C44 1.450(3)
C41 C42 1.419(4)
C42 C43 1.405(4)
C43 C44 1.416(4)
C45 C49 1.430(3)
C45 C46 1.438(3)
C45 P50 1.802(2)
C46 C47 1.419(3)
C47 C48 1.410(4)
C48 C49 1.418(3)
P50 C51 1.808(3)
P50 C57 1.818(3)
C51 C52 1.387(3)
C51 C56 1.396(3)
C52 C53 1.382(4)
C53 C54 1.375(4)
C54 C55 1.383(4)
C55 C56 1.381(4)
C57 C58 1.393(3)
C57 C62 1.395(4)
C58 C59 1.390(4)
C59 C60 1.382(4)
C60 C61 1.375(4)
C61 C62 1.380(4)
P10 F16 1.582(2)
P10 F11 1.588(2)
P10 F12 1.588(2)
P10 F13 1.5882(17)
P10 F15 1.5929(17)
P10 F14 1.606(2)
P20 F22 1.571(2)
P20 F21 1.573(2)
P20 F23 1.576(2)
P20 F24 1.581(2)
P20 F25 1.593(2)
P20 F26 1.596(3)
C70 Cl2 1.718(5)
C70 Cl1 1.741(5)
